data_1514595
loop_
_publ_author_name
'Bruno, Nicholas C.'
'Tudge, Matthew T.'
'Buchwald, Stephen L.'

_publ_section_title
;
 Design and Preparation of New Palladium Precatalysts for C-C and C-N
 Cross-Coupling Reactions.
;
_journal_issue 3
_journal_name_full 'Chemical science (Royal Society of Chemistry : 2010)'
_journal_page_first 916
_journal_page_last 920
_journal_paper_doi 10.1039/C2SC20903A
_journal_volume 4
_journal_year 2013
_chemical_formula_sum 'C48 H66 N O5 P Pd S'
_chemical_formula_weight 906.45
_chemical_name_systematic
;
?
;
_space_group_IT_number 14
_symmetry_cell_setting monoclinic
_symmetry_space_group_name_Hall '-P 2yn'
_symmetry_space_group_name_H-M 'P 1 21/n 1'
_atom_sites_solution_hydrogens geom
_atom_sites_solution_primary direct
_atom_sites_solution_secondary difmap
_audit_creation_method SHELXL-97
_cell_angle_alpha 90.00
_cell_angle_beta 94.2220(10)
_cell_angle_gamma 90.00
_cell_formula_units_Z 4
_cell_length_a 15.5569(6)
_cell_length_b 17.0797(7)
_cell_length_c 16.7243(6)
_cell_measurement_reflns_used 9670
_cell_measurement_temperature 100(2)
_cell_measurement_theta_max 31.53
_cell_measurement_theta_min 2.21
_cell_volume 4431.7(3)
_computing_cell_refinement 'SAINT 7.46A (Bruker-AXS, 2011)'
_computing_data_collection 'APEX2 v2011.4.0 (Bruker-AXS, 2011)'
_computing_data_reduction 'SAINT 7.46A (Bruker-AXS, 2011)'
_computing_molecular_graphics 'Bruker SHELXTL'
_computing_publication_material 'Bruker SHELXTL'
_computing_structure_refinement 'SHELXL-97 (Sheldrick, 2008)'
_computing_structure_solution 'SHELXS-97 (Sheldrick, 2008)'
_diffrn_ambient_temperature 100(2)
_diffrn_detector_area_resol_mean 8.3
_diffrn_measured_fraction_theta_full 0.998
_diffrn_measured_fraction_theta_max 0.998
_diffrn_measurement_device_type 'Bruker Smart APEX2 CCD'
_diffrn_measurement_method '\f and \w scans'
_diffrn_radiation_monochromator 'Incoatech ImuS multilayer optics'
_diffrn_radiation_source 'ImuS micro-focus sealed tube'
_diffrn_radiation_type MoK\a
_diffrn_radiation_wavelength 0.71073
_diffrn_reflns_av_R_equivalents 0.0474
_diffrn_reflns_av_sigmaI/netI 0.0206
_diffrn_reflns_limit_h_max 22
_diffrn_reflns_limit_h_min -22
_diffrn_reflns_limit_k_max 24
_diffrn_reflns_limit_k_min -24
_diffrn_reflns_limit_l_max 24
_diffrn_reflns_limit_l_min -21
_diffrn_reflns_number 211874
_diffrn_reflns_theta_full 31.00
_diffrn_reflns_theta_max 31.00
_diffrn_reflns_theta_min 1.71
_exptl_absorpt_coefficient_mu 0.549
_exptl_absorpt_correction_T_max 0.9321
_exptl_absorpt_correction_T_min 0.8527
_exptl_absorpt_correction_type multi-scan
_exptl_absorpt_process_details 'SADABS (Sheldrick, 2009)'
_exptl_crystal_colour yellow
_exptl_crystal_density_diffrn 1.359
_exptl_crystal_density_method 'not measured'
_exptl_crystal_description block
_exptl_crystal_F_000 1912
_exptl_crystal_size_max 0.30
_exptl_crystal_size_mid 0.20
_exptl_crystal_size_min 0.13
_refine_diff_density_max 0.567
_refine_diff_density_min -0.363
_refine_diff_density_rms 0.064
_refine_ls_extinction_method none
_refine_ls_goodness_of_fit_ref 1.031
_refine_ls_hydrogen_treatment mixed
_refine_ls_matrix_type full
_refine_ls_number_parameters 529
_refine_ls_number_reflns 14118
_refine_ls_number_restraints 2
_refine_ls_restrained_S_all 1.031
_refine_ls_R_factor_all 0.0323
_refine_ls_R_factor_gt 0.0248
_refine_ls_shift/su_max 0.002
_refine_ls_shift/su_mean 0.000
_refine_ls_structure_factor_coef Fsqd
_refine_ls_weighting_details 'calc w=1/[\s^2^(Fo^2^)+(0.0274P)^2^+2.6220P] where P=(Fo^2^+2Fc^2^)/3'
_refine_ls_weighting_scheme calc
_refine_ls_wR_factor_gt 0.0595
_refine_ls_wR_factor_ref 0.0637
_reflns_number_gt 12119
_reflns_number_total 14118
_reflns_threshold_expression >2sigma(I)
_cod_data_source_file c2sc20903a.txt
_cod_data_source_block x12062
_cod_depositor_comments
;
The following automatic conversions were performed:

'_symmetry_cell_setting' value 'Monoclinic' changed to 'monoclinic'
according to
/usr/data/users/saulius/automatic-downloads/retrospective/RSC/lib/dictionaries/cif_core.dic
dictionary named 'cif_core.dic' version 2.4.2 from 2011-04-26.

Automatic conversion script
Id: cif_fix_values 2281 2013-09-26 08:29:07Z andrius 
;
_cod_original_sg_symbol_H-M P2(1)/n
_cod_database_code 1514595

loop_
_symmetry_equiv_pos_as_xyz
'x, y, z'
'-x+1/2, y+1/2, -z+1/2'
'-x, -y, -z'
'x-1/2, -y-1/2, z-1/2'

loop_
_atom_site_label
_atom_site_type_symbol
_atom_site_fract_x
_atom_site_fract_y
_atom_site_fract_z
_atom_site_U_iso_or_equiv
_atom_site_adp_type
_atom_site_occupancy
_atom_site_symmetry_multiplicity
_atom_site_calc_flag
_atom_site_refinement_flags
Pd1 Pd 0.729223(5) 0.747412(5) 0.991553(5) 0.01009(3) Uani 1 1 d .
P1 P 0.702551(18) 0.827496(17) 0.884448(18) 0.01062(6) Uani 1 1 d .
C1 C 0.75127(7) 0.92456(7) 0.90334(7) 0.0122(2) Uani 1 1 d .
H1 H 0.7348 0.9589 0.8562 0.015 Uiso 1 1 calc R
C2 C 0.71906(8) 0.96284(7) 0.97817(8) 0.0154(2) Uani 1 1 d .
H2A H 0.7342 0.9293 1.0254 0.018 Uiso 1 1 calc R
H2B H 0.6555 0.9676 0.9719 0.018 Uiso 1 1 calc R
C3 C 0.75914(8) 1.04407(7) 0.99192(9) 0.0189(2) Uani 1 1 d .
H3A H 0.7394 1.0789 0.9470 0.023 Uiso 1 1 calc R
H3B H 0.7393 1.0666 1.0419 0.023 Uiso 1 1 calc R
C4 C 0.85751(8) 1.04040(8) 0.99818(9) 0.0200(3) Uani 1 1 d .
H4A H 0.8777 1.0116 1.0474 0.024 Uiso 1 1 calc R
H4B H 0.8812 1.0942 1.0023 0.024 Uiso 1 1 calc R
C5 C 0.89068(8) 0.99961(7) 0.92507(8) 0.0172(2) Uani 1 1 d .
H5A H 0.8769 1.0320 0.8768 0.021 Uiso 1 1 calc R
H5B H 0.9541 0.9942 0.9326 0.021 Uiso 1 1 calc R
C6 C 0.85005(7) 0.91871(7) 0.91259(8) 0.0149(2) Uani 1 1 d .
H6A H 0.8676 0.8849 0.9590 0.018 Uiso 1 1 calc R
H6B H 0.8711 0.8944 0.8640 0.018 Uiso 1 1 calc R
C7 C 0.74034(8) 0.79598(7) 0.78726(7) 0.0141(2) Uani 1 1 d .
H7 H 0.7978 0.7715 0.8013 0.017 Uiso 1 1 calc R
C8 C 0.68441(10) 0.72916(9) 0.75149(9) 0.0259(3) Uani 1 1 d .
H8A H 0.6759 0.6896 0.7935 0.031 Uiso 1 1 calc R
H8B H 0.6271 0.7498 0.7322 0.031 Uiso 1 1 calc R
C9 C 0.72673(12) 0.69060(9) 0.68192(10) 0.0324(4) Uani 1 1 d .
H9A H 0.7799 0.6634 0.7029 0.039 Uiso 1 1 calc R
H9B H 0.6871 0.6508 0.6569 0.039 Uiso 1 1 calc R
C0 C 0.74920(10) 0.74905(9) 0.61866(9) 0.0243(3) Uani 1 1 d .
H0A H 0.6955 0.7702 0.5915 0.029 Uiso 1 1 calc R
H0B H 0.7817 0.7222 0.5779 0.029 Uiso 1 1 calc R
C11 C 0.80307(8) 0.81605(8) 0.65530(8) 0.0190(2) Uani 1 1 d .
H11A H 0.8139 0.8547 0.6131 0.023 Uiso 1 1 calc R
H11B H 0.8594 0.7956 0.6775 0.023 Uiso 1 1 calc R
C12 C 0.75702(9) 0.85623(8) 0.72203(8) 0.0187(2) Uani 1 1 d .
H12A H 0.7017 0.8787 0.6997 0.022 Uiso 1 1 calc R
H12B H 0.7931 0.8994 0.7454 0.022 Uiso 1 1 calc R
C21 C 0.58568(7) 0.83850(6) 0.87415(7) 0.0116(2) Uani 1 1 d .
C22 C 0.54314(8) 0.88347(7) 0.81268(7) 0.0133(2) Uani 1 1 d .
O1 O 0.59442(6) 0.93098(5) 0.77085(6) 0.01767(18) Uani 1 1 d .
C27 C 0.55440(9) 0.97032(9) 0.70221(9) 0.0250(3) Uani 1 1 d .
H27A H 0.5306 0.9315 0.6635 0.038 Uiso 1 1 calc R
H27B H 0.5973 1.0024 0.6773 0.038 Uiso 1 1 calc R
H27C H 0.5079 1.0040 0.7189 0.038 Uiso 1 1 calc R
C23 C 0.45449(8) 0.87902(7) 0.79723(8) 0.0155(2) Uani 1 1 d .
H23 H 0.4265 0.9081 0.7545 0.019 Uiso 1 1 calc R
C24 C 0.40694(8) 0.83148(7) 0.84504(8) 0.0162(2) Uani 1 1 d .
H24 H 0.3464 0.8271 0.8337 0.019 Uiso 1 1 calc R
C25 C 0.44659(7) 0.79036(7) 0.90901(7) 0.0140(2) Uani 1 1 d .
O2 O 0.40244(6) 0.74437(5) 0.95923(6) 0.01826(18) Uani 1 1 d .
C28 C 0.31691(8) 0.72195(8) 0.93054(8) 0.0197(2) Uani 1 1 d .
H28A H 0.2785 0.7673 0.9320 0.029 Uiso 1 1 calc R
H28B H 0.2964 0.6803 0.9647 0.029 Uiso 1 1 calc R
H28C H 0.3174 0.7029 0.8753 0.029 Uiso 1 1 calc R
C26 C 0.53662(7) 0.79403(7) 0.92519(7) 0.0116(2) Uani 1 1 d .
C31 C 0.57273(7) 0.75063(6) 0.99864(7) 0.0115(2) Uani 1 1 d .
C32 C 0.58565(7) 0.66822(7) 0.99551(7) 0.0122(2) Uani 1 1 d .
C37 C 0.57935(8) 0.62381(7) 0.91648(7) 0.0152(2) Uani 1 1 d .
H37 H 0.5771 0.6629 0.8719 0.018 Uiso 1 1 calc R
C38 C 0.65681(9) 0.57008(8) 0.90749(9) 0.0228(3) Uani 1 1 d .
H38A H 0.7101 0.6009 0.9137 0.034 Uiso 1 1 calc R
H38B H 0.6518 0.5457 0.8543 0.034 Uiso 1 1 calc R
H38C H 0.6581 0.5293 0.9487 0.034 Uiso 1 1 calc R
C39 C 0.49609(10) 0.57584(9) 0.90883(9) 0.0247(3) Uani 1 1 d .
H39A H 0.4966 0.5377 0.9526 0.037 Uiso 1 1 calc R
H39B H 0.4918 0.5483 0.8573 0.037 Uiso 1 1 calc R
H39C H 0.4465 0.6109 0.9117 0.037 Uiso 1 1 calc R
C33 C 0.59482(7) 0.62529(7) 1.06698(7) 0.0135(2) Uani 1 1 d .
H33 H 0.6063 0.5708 1.0646 0.016 Uiso 1 1 calc R
C34 C 0.58759(7) 0.66004(7) 1.14134(7) 0.0130(2) Uani 1 1 d .
C40 C 0.59353(8) 0.61017(7) 1.21692(7) 0.0149(2) Uani 1 1 d .
H40 H 0.5995 0.5545 1.1998 0.018 Uiso 1 1 calc R
C41 C 0.51110(9) 0.61575(9) 1.26086(9) 0.0250(3) Uani 1 1 d .
H41A H 0.5163 0.5822 1.3085 0.037 Uiso 1 1 calc R
H41B H 0.4620 0.5985 1.2252 0.037 Uiso 1 1 calc R
H41C H 0.5022 0.6701 1.2771 0.037 Uiso 1 1 calc R
C42 C 0.67234(9) 0.62961(10) 1.27328(9) 0.0272(3) Uani 1 1 d .
H42A H 0.7248 0.6215 1.2453 0.041 Uiso 1 1 calc R
H42B H 0.6735 0.5954 1.3204 0.041 Uiso 1 1 calc R
H42C H 0.6693 0.6844 1.2903 0.041 Uiso 1 1 calc R
C35 C 0.57531(7) 0.74120(7) 1.14430(7) 0.0133(2) Uani 1 1 d .
H35 H 0.5720 0.7657 1.1950 0.016 Uiso 1 1 calc R
C36 C 0.56785(7) 0.78710(7) 1.07519(7) 0.0121(2) Uani 1 1 d .
C43 C 0.54600(8) 0.87346(7) 1.08283(8) 0.0153(2) Uani 1 1 d .
H43 H 0.5518 0.8988 1.0296 0.018 Uiso 1 1 calc R
C44 C 0.45221(9) 0.88290(9) 1.10390(10) 0.0245(3) Uani 1 1 d .
H44A H 0.4137 0.8585 1.0621 0.037 Uiso 1 1 calc R
H44B H 0.4384 0.9387 1.1076 0.037 Uiso 1 1 calc R
H44C H 0.4446 0.8575 1.1555 0.037 Uiso 1 1 calc R
C45 C 0.60587(8) 0.91615(7) 1.14506(8) 0.0182(2) Uani 1 1 d .
H45A H 0.5948 0.8979 1.1989 0.027 Uiso 1 1 calc R
H45B H 0.5952 0.9726 1.1412 0.027 Uiso 1 1 calc R
H45C H 0.6660 0.9053 1.1349 0.027 Uiso 1 1 calc R
C51 C 0.85369(7) 0.72977(7) 0.96990(8) 0.0133(2) Uani 1 1 d .
C52 C 0.87612(8) 0.68705(7) 0.90334(8) 0.0166(2) Uani 1 1 d .
H52 H 0.8320 0.6677 0.8663 0.020 Uiso 1 1 calc R
C53 C 0.96233(9) 0.67225(8) 0.89032(9) 0.0211(3) Uani 1 1 d .
H53 H 0.9764 0.6439 0.8442 0.025 Uiso 1 1 calc R
C54 C 1.02723(9) 0.69894(8) 0.94457(9) 0.0233(3) Uani 1 1 d .
H54 H 1.0860 0.6907 0.9350 0.028 Uiso 1 1 calc R
C55 C 1.00579(8) 0.73778(8) 1.01295(9) 0.0197(3) Uani 1 1 d .
H55 H 1.0503 0.7544 1.0511 0.024 Uiso 1 1 calc R
C57 C 0.89946(7) 0.79471(7) 1.10063(7) 0.0137(2) Uani 1 1 d .
C58 C 0.82615(7) 0.77441(7) 1.13983(7) 0.0131(2) Uani 1 1 d .
N1 N 0.77375(6) 0.71037(6) 1.10793(6) 0.01330(19) Uani 1 1 d D
H1A H 0.8019(10) 0.6643(8) 1.1081(10) 0.016 Uiso 1 1 d D
H1B H 0.7287(9) 0.7056(9) 1.1357(9) 0.016 Uiso 1 1 d D
C59 C 0.80240(8) 0.81692(7) 1.20543(8) 0.0168(2) Uani 1 1 d .
H59 H 0.7520 0.8029 1.2309 0.020 Uiso 1 1 calc R
C60 C 0.85219(9) 0.88005(8) 1.23398(8) 0.0210(3) Uani 1 1 d .
H60 H 0.8354 0.9098 1.2782 0.025 Uiso 1 1 calc R
C61 C 0.92669(9) 0.89923(8) 1.19731(8) 0.0225(3) Uani 1 1 d .
H61 H 0.9618 0.9414 1.2174 0.027 Uiso 1 1 calc R
C62 C 0.94985(8) 0.85699(8) 1.13147(8) 0.0182(2) Uani 1 1 d .
H62 H 1.0009 0.8706 1.1069 0.022 Uiso 1 1 calc R
C66 C 0.91969(8) 0.75310(7) 1.02713(8) 0.0138(2) Uani 1 1 d .
S1 S 0.18712(2) 0.518759(17) 0.892657(19) 0.01567(6) Uani 1 1 d .
O3 O 0.14863(7) 0.58378(6) 0.84716(6) 0.0240(2) Uani 1 1 d .
O4 O 0.27974(6) 0.52568(6) 0.90856(7) 0.0261(2) Uani 1 1 d .
O5 O 0.16106(7) 0.44251(6) 0.85929(7) 0.0279(2) Uani 1 1 d .
C71 C 0.14347(11) 0.52156(10) 0.98758(9) 0.0297(3) Uani 1 1 d .
H71A H 0.1637 0.4760 1.0192 0.045 Uiso 1 1 calc R
H71B H 0.0804 0.5206 0.9802 0.045 Uiso 1 1 calc R
H71C H 0.1622 0.5696 1.0158 0.045 Uiso 1 1 calc R

loop_
_atom_site_aniso_label
_atom_site_aniso_U_11
_atom_site_aniso_U_22
_atom_site_aniso_U_33
_atom_site_aniso_U_23
_atom_site_aniso_U_13
_atom_site_aniso_U_12
Pd1 0.01021(4) 0.01034(4) 0.00947(5) 0.00060(3) -0.00104(3) -0.00015(3)
P1 0.01148(12) 0.01092(12) 0.00933(14) 0.00014(10) -0.00006(10) -0.00074(9)
C1 0.0133(5) 0.0113(5) 0.0121(5) -0.0001(4) 0.0010(4) -0.0018(4)
C2 0.0177(5) 0.0144(5) 0.0146(6) -0.0025(4) 0.0040(4) -0.0027(4)
C3 0.0201(6) 0.0144(5) 0.0225(7) -0.0048(5) 0.0042(5) -0.0019(4)
C4 0.0197(6) 0.0162(5) 0.0237(7) -0.0047(5) -0.0014(5) -0.0037(4)
C5 0.0138(5) 0.0145(5) 0.0231(7) -0.0002(5) 0.0006(5) -0.0024(4)
C6 0.0125(5) 0.0131(5) 0.0191(6) -0.0011(4) 0.0014(4) -0.0013(4)
C7 0.0159(5) 0.0147(5) 0.0118(6) -0.0012(4) 0.0023(4) -0.0014(4)
C8 0.0325(7) 0.0262(7) 0.0203(7) -0.0105(5) 0.0113(6) -0.0157(6)
C9 0.0472(9) 0.0260(7) 0.0264(8) -0.0147(6) 0.0189(7) -0.0179(6)
C0 0.0247(6) 0.0332(7) 0.0155(7) -0.0088(5) 0.0052(5) -0.0085(5)
C11 0.0214(6) 0.0227(6) 0.0134(6) -0.0022(5) 0.0048(5) -0.0033(5)
C12 0.0250(6) 0.0181(6) 0.0134(6) 0.0004(4) 0.0048(5) 0.0000(5)
C21 0.0122(5) 0.0116(5) 0.0108(5) 0.0001(4) -0.0008(4) -0.0004(4)
C22 0.0151(5) 0.0132(5) 0.0115(6) 0.0016(4) 0.0004(4) 0.0005(4)
O1 0.0169(4) 0.0205(4) 0.0156(5) 0.0097(3) 0.0008(3) 0.0008(3)
C27 0.0232(6) 0.0304(7) 0.0216(7) 0.0166(6) 0.0024(5) 0.0045(5)
C23 0.0162(5) 0.0171(5) 0.0127(6) 0.0031(4) -0.0021(4) 0.0011(4)
C24 0.0132(5) 0.0202(6) 0.0147(6) 0.0027(4) -0.0029(4) -0.0001(4)
C25 0.0132(5) 0.0164(5) 0.0122(6) 0.0023(4) -0.0008(4) -0.0030(4)
O2 0.0137(4) 0.0246(5) 0.0159(5) 0.0072(3) -0.0027(3) -0.0070(3)
C28 0.0144(5) 0.0273(6) 0.0169(6) 0.0013(5) -0.0011(4) -0.0069(5)
C26 0.0136(5) 0.0114(5) 0.0095(5) 0.0009(4) -0.0019(4) -0.0003(4)
C31 0.0103(4) 0.0127(5) 0.0112(5) 0.0018(4) -0.0010(4) -0.0016(4)
C32 0.0122(5) 0.0123(5) 0.0116(5) 0.0012(4) -0.0020(4) -0.0023(4)
C37 0.0216(6) 0.0121(5) 0.0115(6) 0.0006(4) -0.0027(4) -0.0031(4)
C38 0.0298(7) 0.0183(6) 0.0197(7) -0.0051(5) -0.0017(5) 0.0029(5)
C39 0.0296(7) 0.0248(7) 0.0182(7) 0.0012(5) -0.0075(5) -0.0123(5)
C33 0.0135(5) 0.0126(5) 0.0140(6) 0.0021(4) -0.0023(4) -0.0023(4)
C34 0.0104(4) 0.0157(5) 0.0127(6) 0.0037(4) -0.0015(4) -0.0019(4)
C40 0.0152(5) 0.0170(5) 0.0122(6) 0.0043(4) -0.0008(4) -0.0014(4)
C41 0.0224(6) 0.0283(7) 0.0254(7) 0.0130(6) 0.0090(5) 0.0040(5)
C42 0.0248(7) 0.0378(8) 0.0176(7) 0.0117(6) -0.0084(5) -0.0101(6)
C35 0.0130(5) 0.0164(5) 0.0105(5) 0.0007(4) 0.0001(4) -0.0007(4)
C36 0.0105(5) 0.0136(5) 0.0120(6) 0.0011(4) -0.0003(4) -0.0012(4)
C43 0.0178(5) 0.0141(5) 0.0138(6) 0.0012(4) 0.0001(4) 0.0024(4)
C44 0.0183(6) 0.0247(6) 0.0303(8) -0.0021(6) 0.0008(5) 0.0060(5)
C45 0.0228(6) 0.0164(5) 0.0153(6) -0.0021(4) 0.0001(5) -0.0003(4)
C51 0.0134(5) 0.0111(5) 0.0154(6) 0.0009(4) 0.0001(4) 0.0016(4)
C52 0.0196(5) 0.0135(5) 0.0167(6) -0.0013(4) 0.0014(5) 0.0022(4)
C53 0.0233(6) 0.0168(6) 0.0238(7) -0.0025(5) 0.0071(5) 0.0051(5)
C54 0.0164(6) 0.0228(6) 0.0314(8) -0.0003(5) 0.0064(5) 0.0056(5)
C55 0.0135(5) 0.0213(6) 0.0242(7) 0.0003(5) 0.0001(5) 0.0015(4)
C57 0.0133(5) 0.0138(5) 0.0136(6) 0.0009(4) -0.0020(4) -0.0001(4)
C58 0.0138(5) 0.0126(5) 0.0122(6) 0.0021(4) -0.0036(4) -0.0010(4)
N1 0.0119(4) 0.0141(4) 0.0135(5) 0.0022(4) -0.0013(4) -0.0021(3)
C59 0.0185(5) 0.0193(6) 0.0124(6) 0.0015(4) -0.0004(4) -0.0001(4)
C60 0.0283(7) 0.0206(6) 0.0139(6) -0.0029(5) -0.0001(5) -0.0022(5)
C61 0.0291(7) 0.0197(6) 0.0180(7) -0.0031(5) -0.0025(5) -0.0083(5)
C62 0.0182(5) 0.0190(6) 0.0170(6) 0.0005(5) -0.0013(5) -0.0058(4)
C66 0.0124(5) 0.0128(5) 0.0159(6) 0.0009(4) -0.0001(4) 0.0004(4)
S1 0.01769(13) 0.01489(13) 0.01406(15) 0.00037(10) -0.00129(11) 0.00290(10)
O3 0.0323(5) 0.0220(5) 0.0175(5) 0.0041(4) 0.0002(4) 0.0116(4)
O4 0.0188(4) 0.0269(5) 0.0321(6) 0.0059(4) -0.0014(4) -0.0007(4)
O5 0.0343(6) 0.0184(5) 0.0288(6) -0.0045(4) -0.0117(4) 0.0011(4)
C71 0.0353(8) 0.0352(8) 0.0194(7) 0.0070(6) 0.0077(6) 0.0086(6)

loop_
_atom_type_symbol
_atom_type_description
_atom_type_scat_dispersion_real
_atom_type_scat_dispersion_imag
_atom_type_scat_source
C C 0.0033 0.0016 'International Tables Vol C Tables 4.2.6.8 and 6.1.1.4'
H H 0.0000 0.0000 'International Tables Vol C Tables 4.2.6.8 and 6.1.1.4'
N N 0.0061 0.0033 'International Tables Vol C Tables 4.2.6.8 and 6.1.1.4'
O O 0.0106 0.0060 'International Tables Vol C Tables 4.2.6.8 and 6.1.1.4'
P P 0.1023 0.0942 'International Tables Vol C Tables 4.2.6.8 and 6.1.1.4'
S S 0.1246 0.1234 'International Tables Vol C Tables 4.2.6.8 and 6.1.1.4'
Pd Pd -0.9988 1.0072 'International Tables Vol C Tables 4.2.6.8 and 6.1.1.4'

loop_
_geom_angle_atom_site_label_1
_geom_angle_atom_site_label_2
_geom_angle_atom_site_label_3
_geom_angle
C51 Pd1 N1 82.35(5)
C51 Pd1 P1 94.04(4)
N1 Pd1 P1 159.42(3)
C51 Pd1 C31 169.45(4)
N1 Pd1 C31 102.82(4)
P1 Pd1 C31 84.25(3)
C51 Pd1 C32 139.41(4)
N1 Pd1 C32 92.55(4)
P1 Pd1 C32 103.00(3)
C31 Pd1 C32 32.43(4)
C21 P1 C1 108.58(5)
C21 P1 C7 109.05(6)
C1 P1 C7 105.04(5)
C21 P1 Pd1 105.07(4)
C1 P1 Pd1 111.02(4)
C7 P1 Pd1 117.86(4)
C2 C1 C6 109.33(10)
C2 C1 P1 111.72(8)
C6 C1 P1 110.79(8)
C2 C1 H1 108.3
C6 C1 H1 108.3
P1 C1 H1 108.3
C1 C2 C3 110.86(10)
C1 C2 H2A 109.5
C3 C2 H2A 109.5
C1 C2 H2B 109.5
C3 C2 H2B 109.5
H2A C2 H2B 108.1
C4 C3 C2 111.58(10)
C4 C3 H3A 109.3
C2 C3 H3A 109.3
C4 C3 H3B 109.3
C2 C3 H3B 109.3
H3A C3 H3B 108.0
C3 C4 C5 111.05(11)
C3 C4 H4A 109.4
C5 C4 H4A 109.4
C3 C4 H4B 109.4
C5 C4 H4B 109.4
H4A C4 H4B 108.0
C6 C5 C4 111.14(10)
C6 C5 H5A 109.4
C4 C5 H5A 109.4
C6 C5 H5B 109.4
C4 C5 H5B 109.4
H5A C5 H5B 108.0
C5 C6 C1 110.84(9)
C5 C6 H6A 109.5
C1 C6 H6A 109.5
C5 C6 H6B 109.5
C1 C6 H6B 109.5
H6A C6 H6B 108.1
C8 C7 C12 110.06(11)
C8 C7 P1 110.63(8)
C12 C7 P1 120.72(8)
C8 C7 H7 104.6
C12 C7 H7 104.6
P1 C7 H7 104.6
C9 C8 C7 110.78(11)
C9 C8 H8A 109.5
C7 C8 H8A 109.5
C9 C8 H8B 109.5
C7 C8 H8B 109.5
H8A C8 H8B 108.1
C0 C9 C8 112.49(13)
C0 C9 H9A 109.1
C8 C9 H9A 109.1
C0 C9 H9B 109.1
C8 C9 H9B 109.1
H9A C9 H9B 107.8
C9 C0 C11 111.31(12)
C9 C0 H0A 109.4
C11 C0 H0A 109.4
C9 C0 H0B 109.4
C11 C0 H0B 109.4
H0A C0 H0B 108.0
C0 C11 C12 110.93(11)
C0 C11 H11A 109.5
C12 C11 H11A 109.5
C0 C11 H11B 109.5
C12 C11 H11B 109.5
H11A C11 H11B 108.0
C11 C12 C7 109.26(10)
C11 C12 H12A 109.8
C7 C12 H12A 109.8
C11 C12 H12B 109.8
C7 C12 H12B 109.8
H12A C12 H12B 108.3
C26 C21 C22 119.33(10)
C26 C21 P1 117.92(9)
C22 C21 P1 122.46(9)
O1 C22 C23 123.19(11)
O1 C22 C21 115.91(10)
C23 C22 C21 120.90(11)
C22 O1 C27 116.96(10)
O1 C27 H27A 109.5
O1 C27 H27B 109.5
H27A C27 H27B 109.5
O1 C27 H27C 109.5
H27A C27 H27C 109.5
H27B C27 H27C 109.5
C22 C23 C24 119.27(11)
C22 C23 H23 120.4
C24 C23 H23 120.4
C25 C24 C23 120.96(11)
C25 C24 H24 119.5
C23 C24 H24 119.5
O2 C25 C24 123.28(11)
O2 C25 C26 116.35(10)
C24 C25 C26 120.37(11)
C25 O2 C28 116.28(10)
O2 C28 H28A 109.5
O2 C28 H28B 109.5
H28A C28 H28B 109.5
O2 C28 H28C 109.5
H28A C28 H28C 109.5
H28B C28 H28C 109.5
C25 C26 C21 118.90(10)
C25 C26 C31 116.13(10)
C21 C26 C31 124.95(10)
C32 C31 C36 118.71(11)
C32 C31 C26 120.10(11)
C36 C31 C26 118.29(10)
C32 C31 Pd1 80.35(7)
C36 C31 Pd1 99.88(7)
C26 C31 Pd1 106.50(7)
C33 C32 C31 119.48(11)
C33 C32 C37 118.46(10)
C31 C32 C37 121.67(11)
C33 C32 Pd1 104.99(7)
C31 C32 Pd1 67.22(6)
C37 C32 Pd1 103.67(7)
C32 C37 C39 109.86(11)
C32 C37 C38 112.56(10)
C39 C37 C38 109.78(11)
C32 C37 H37 108.2
C39 C37 H37 108.2
C38 C37 H37 108.2
C37 C38 H38A 109.5
C37 C38 H38B 109.5
H38A C38 H38B 109.5
C37 C38 H38C 109.5
H38A C38 H38C 109.5
H38B C38 H38C 109.5
C37 C39 H39A 109.5
C37 C39 H39B 109.5
H39A C39 H39B 109.5
C37 C39 H39C 109.5
H39A C39 H39C 109.5
H39B C39 H39C 109.5
C34 C33 C32 122.02(11)
C34 C33 H33 119.0
C32 C33 H33 119.0
C33 C34 C35 118.33(11)
C33 C34 C40 120.01(11)
C35 C34 C40 121.66(11)
C34 C40 C42 112.83(10)
C34 C40 C41 111.29(10)
C42 C40 C41 110.72(12)
C34 C40 H40 107.2
C42 C40 H40 107.2
C41 C40 H40 107.2
C40 C41 H41A 109.5
C40 C41 H41B 109.5
H41A C41 H41B 109.5
C40 C41 H41C 109.5
H41A C41 H41C 109.5
H41B C41 H41C 109.5
C40 C42 H42A 109.5
C40 C42 H42B 109.5
H42A C42 H42B 109.5
C40 C42 H42C 109.5
H42A C42 H42C 109.5
H42B C42 H42C 109.5
C36 C35 C34 122.03(11)
C36 C35 H35 119.0
C34 C35 H35 119.0
C35 C36 C31 119.36(10)
C35 C36 C43 118.75(11)
C31 C36 C43 121.62(10)
C36 C43 C45 113.00(10)
C36 C43 C44 110.07(10)
C45 C43 C44 109.60(11)
C36 C43 H43 108.0
C45 C43 H43 108.0
C44 C43 H43 108.0
C43 C44 H44A 109.5
C43 C44 H44B 109.5
H44A C44 H44B 109.5
C43 C44 H44C 109.5
H44A C44 H44C 109.5
H44B C44 H44C 109.5
C43 C45 H45A 109.5
C43 C45 H45B 109.5
H45A C45 H45B 109.5
C43 C45 H45C 109.5
H45A C45 H45C 109.5
H45B C45 H45C 109.5
C52 C51 C66 118.49(11)
C52 C51 Pd1 121.35(9)
C66 C51 Pd1 119.78(9)
C51 C52 C53 121.17(12)
C51 C52 H52 119.4
C53 C52 H52 119.4
C54 C53 C52 120.04(12)
C54 C53 H53 120.0
C52 C53 H53 120.0
C55 C54 C53 119.40(12)
C55 C54 H54 120.3
C53 C54 H54 120.3
C54 C55 C66 121.38(13)
C54 C55 H55 119.3
C66 C55 H55 119.3
C62 C57 C58 118.03(11)
C62 C57 C66 121.76(11)
C58 C57 C66 120.16(11)
C59 C58 C57 120.92(11)
C59 C58 N1 120.85(11)
C57 C58 N1 118.17(11)
C58 N1 Pd1 104.56(7)
C58 N1 H1A 113.6(10)
Pd1 N1 H1A 113.0(10)
C58 N1 H1B 109.2(11)
Pd1 N1 H1B 107.2(11)
H1A N1 H1B 109.0(15)
C58 C59 C60 120.18(12)
C58 C59 H59 119.9
C60 C59 H59 119.9
C61 C60 C59 119.50(12)
C61 C60 H60 120.3
C59 C60 H60 120.3
C62 C61 C60 120.13(12)
C62 C61 H61 119.9
C60 C61 H61 119.9
C61 C62 C57 121.19(12)
C61 C62 H62 119.4
C57 C62 H62 119.4
C55 C66 C51 119.33(12)
C55 C66 C57 119.77(11)
C51 C66 C57 120.89(10)
O3 S1 O4 113.57(6)
O3 S1 O5 112.93(6)
O4 S1 O5 112.72(6)
O3 S1 C71 106.18(7)
O4 S1 C71 105.93(7)
O5 S1 C71 104.60(8)
S1 C71 H71A 109.5
S1 C71 H71B 109.5
H71A C71 H71B 109.5
S1 C71 H71C 109.5
H71A C71 H71C 109.5
H71B C71 H71C 109.5

loop_
_geom_bond_atom_site_label_1
_geom_bond_atom_site_label_2
_geom_bond_distance
Pd1 C51 2.0185(12)
Pd1 N1 2.1143(11)
Pd1 P1 2.2677(3)
Pd1 C31 2.4467(11)
Pd1 C32 2.6162(11)
P1 C21 1.8233(11)
P1 C1 1.8404(12)
P1 C7 1.8487(12)
C1 C2 1.5288(16)
C1 C6 1.5364(16)
C1 H1 1.0000
C2 C3 1.5314(17)
C2 H2A 0.9900
C2 H2B 0.9900
C3 C4 1.5275(18)
C3 H3A 0.9900
C3 H3B 0.9900
C4 C5 1.5295(19)
C4 H4A 0.9900
C4 H4B 0.9900
C5 C6 1.5275(16)
C5 H5A 0.9900
C5 H5B 0.9900
C6 H6A 0.9900
C6 H6B 0.9900
C7 C8 1.5300(18)
C7 C12 1.5356(17)
C7 H7 1.0000
C8 C9 1.5277(19)
C8 H8A 0.9900
C8 H8B 0.9900
C9 C0 1.514(2)
C9 H9A 0.9900
C9 H9B 0.9900
C0 C11 1.5204(19)
C0 H0A 0.9900
C0 H0B 0.9900
C11 C12 1.5321(18)
C11 H11A 0.9900
C11 H11B 0.9900
C12 H12A 0.9900
C12 H12B 0.9900
C21 C26 1.4085(16)
C21 C22 1.4087(16)
C22 O1 1.3662(14)
C22 C23 1.3865(16)
O1 C27 1.4323(16)
C27 H27A 0.9800
C27 H27B 0.9800
C27 H27C 0.9800
C23 C24 1.3904(17)
C23 H23 0.9500
C24 C25 1.3860(17)
C24 H24 0.9500
C25 O2 1.3707(14)
C25 C26 1.4082(16)
O2 C28 1.4329(15)
C28 H28A 0.9800
C28 H28B 0.9800
C28 H28C 0.9800
C26 C31 1.5075(16)
C31 C32 1.4232(15)
C31 C36 1.4308(17)
C32 C33 1.4006(16)
C32 C37 1.5207(17)
C37 C39 1.5301(18)
C37 C38 1.5309(18)
C37 H37 1.0000
C38 H38A 0.9800
C38 H38B 0.9800
C38 H38C 0.9800
C39 H39A 0.9800
C39 H39B 0.9800
C39 H39C 0.9800
C33 C34 1.3899(17)
C33 H33 0.9500
C34 C35 1.4006(16)
C34 C40 1.5215(17)
C40 C42 1.5270(18)
C40 C41 1.5271(17)
C40 H40 1.0000
C41 H41A 0.9800
C41 H41B 0.9800
C41 H41C 0.9800
C42 H42A 0.9800
C42 H42B 0.9800
C42 H42C 0.9800
C35 C36 1.3944(16)
C35 H35 0.9500
C36 C43 1.5213(16)
C43 C45 1.5295(18)
C43 C44 1.5346(18)
C43 H43 1.0000
C44 H44A 0.9800
C44 H44B 0.9800
C44 H44C 0.9800
C45 H45A 0.9800
C45 H45B 0.9800
C45 H45C 0.9800
C51 C52 1.3967(17)
C51 C66 1.4087(17)
C52 C53 1.3974(17)
C52 H52 0.9500
C53 C54 1.384(2)
C53 H53 0.9500
C54 C55 1.384(2)
C54 H54 0.9500
C55 C66 1.4021(17)
C55 H55 0.9500
C57 C62 1.3974(17)
C57 C58 1.4003(16)
C57 C66 1.4737(17)
C58 C59 1.3881(17)
C58 N1 1.4426(15)
N1 H1A 0.901(13)
N1 H1B 0.873(13)
C59 C60 1.3915(18)
C59 H59 0.9500
C60 C61 1.3898(19)
C60 H60 0.9500
C61 C62 1.3861(19)
C61 H61 0.9500
C62 H62 0.9500
S1 O3 1.4504(10)
S1 O4 1.4506(10)
S1 O5 1.4624(10)
S1 C71 1.7727(15)
C71 H71A 0.9800
C71 H71B 0.9800
C71 H71C 0.9800

loop_
_geom_hbond_atom_site_label_D
_geom_hbond_atom_site_label_H
_geom_hbond_atom_site_label_A
_geom_hbond_distance_DH
_geom_hbond_distance_HA
_geom_hbond_distance_DA
_geom_hbond_angle_DHA
_geom_hbond_site_symmetry_A
N1 H1A O5 0.901(13) 1.977(13) 2.8399(14) 159.8(14) 3_667
